data_2235916
loop_
_publ_author_name
'Mendoza-Mero\~no, Rafael'
'Men\'endez-Taboada, Laura'
'Garc\'ia-Granda, Santiago'

_publ_section_title
;
 4-(Diphenylamino)benzaldehyde 4-phenylthiosemicarbazone
;
_journal_coeditor_code LR2069
_journal_issue 8
_journal_name_full 'Acta Crystallographica Section E'
_journal_page_first o2402
_journal_page_last o2403
_journal_paper_doi 10.1107/S160053681203053X
_journal_volume 68
_journal_year 2012
_chemical_formula_iupac 'C26 H22 N4 S'
_chemical_formula_moiety 'C26 H22 N4 S'
_chemical_formula_sum 'C26 H22 N4 S'
_chemical_formula_weight 422.55
_chemical_name_systematic
;
4-(Diphenylamino)benzaldehyde 4-phenylthiosemicarbazone
;
_space_group_IT_number 14
_symmetry_cell_setting monoclinic
_symmetry_space_group_name_Hall '-P 2ybc'
_symmetry_space_group_name_H-M 'P 1 21/c 1'
_atom_sites_solution_hydrogens difmap
_atom_sites_solution_primary direct
_atom_sites_solution_secondary difmap
_cell_angle_alpha 90.00
_cell_angle_beta 104.094(2)
_cell_angle_gamma 90.00
_cell_formula_units_Z 4
_cell_length_a 13.6069(3)
_cell_length_b 15.2763(3)
_cell_length_c 11.2778(2)
_cell_measurement_reflns_used 8693
_cell_measurement_temperature 285.4
_cell_measurement_theta_max 75.3222
_cell_measurement_theta_min 2.8903
_cell_volume 2273.67(8)
_computing_cell_refinement 'CrysAlis RED (Oxford Diffraction, 2010)'
_computing_data_collection 'CrysAlis CCD (Oxford Diffraction, 2010)'
_computing_data_reduction 'CrysAlis RED (Oxford Diffraction, 2010)'
_computing_molecular_graphics
;
ORTEP-3 for Windows (Farrugia, 1997) and Mercury (Macrae <i>et al.</i>,
2008)
;
_computing_publication_material
;
WinGX (Farrugia, 1999), PLATON (Spek, 2009), PARST95 (Nardelli,
1995) and
publCIF (Westrip, 2010)
;
_computing_structure_refinement 'SHELXL97 (Sheldrick, 2008)'
_computing_structure_solution 'SIR08 (Burla <i>et al.</i>, 2007)'
_diffrn_ambient_temperature 285.4
_diffrn_detector_area_resol_mean 8.2640
_diffrn_measured_fraction_theta_full 0.982
_diffrn_measured_fraction_theta_max 0.982
_diffrn_measurement_device_type 'Oxford Xcalibur diffractometer with Onyx Nova detector'
_diffrn_measurement_method \w
_diffrn_radiation_monochromator mirror
_diffrn_radiation_source 'Nova (Cu) X-ray Source'
_diffrn_radiation_type CuK\a
_diffrn_radiation_wavelength 1.54180
_diffrn_reflns_av_R_equivalents 0.0671
_diffrn_reflns_av_sigmaI/netI 0.0379
_diffrn_reflns_limit_h_max 16
_diffrn_reflns_limit_h_min -16
_diffrn_reflns_limit_k_max 18
_diffrn_reflns_limit_k_min -17
_diffrn_reflns_limit_l_max 14
_diffrn_reflns_limit_l_min -11
_diffrn_reflns_number 26370
_diffrn_reflns_theta_full 75.50
_diffrn_reflns_theta_max 75.50
_diffrn_reflns_theta_min 3.35
_diffrn_standards_number 26779
_exptl_absorpt_coefficient_mu 1.410
_exptl_absorpt_correction_T_max 1.00000
_exptl_absorpt_correction_T_min 0.72546
_exptl_absorpt_correction_type multi-scan
_exptl_absorpt_process_details '(CrysAlis PRO; Oxford Diffraction, 2010)'
_exptl_crystal_colour 'dark yellow'
_exptl_crystal_density_diffrn 1.234
_exptl_crystal_density_method 'not measured'
_exptl_crystal_description plate
_exptl_crystal_F_000 888
_exptl_crystal_size_max 0.1675
_exptl_crystal_size_mid 0.0871
_exptl_crystal_size_min 0.0538
_refine_diff_density_max 0.201
_refine_diff_density_min -0.291
_refine_ls_extinction_coef 0.0012(3)
_refine_ls_extinction_expression Fc^*^=kFc[1+0.001xFc^2^\l^3^/sin(2\q)]^-1/4^
_refine_ls_extinction_method 'SHELXL97 (Sheldrick, 2008)'
_refine_ls_goodness_of_fit_ref 1.065
_refine_ls_hydrogen_treatment refall
_refine_ls_matrix_type full
_refine_ls_number_parameters 369
_refine_ls_number_reflns 4623
_refine_ls_number_restraints 0
_refine_ls_restrained_S_all 1.065
_refine_ls_R_factor_all 0.0643
_refine_ls_R_factor_gt 0.0491
_refine_ls_shift/su_max 0.000
_refine_ls_shift/su_mean 0.000
_refine_ls_structure_factor_coef Fsqd
_refine_ls_weighting_details 'calc w = 1/[\s^2^(Fo^2^)+(0.0766P)^2^+0.2813P] where P=(Fo^2^+2Fc^2^)/3'
_refine_ls_weighting_scheme calc
_refine_ls_wR_factor_gt 0.1335
_refine_ls_wR_factor_ref 0.1490
_reflns_number_gt 3535
_reflns_number_total 4623
_reflns_threshold_expression I>2\s(I)
_cod_data_source_file lr2069.cif
_cod_data_source_block I
_cod_original_sg_symbol_H-M 'P 21/c'
_cod_database_code 2235916
_cod_database_fobs_code 2235916

loop_
_symmetry_equiv_pos_as_xyz
'x, y, z'
'-x, y+1/2, -z+1/2'
'-x, -y, -z'
'x, -y-1/2, z-1/2'

loop_
_atom_site_type_symbol
_atom_site_label
_atom_site_fract_x
_atom_site_fract_y
_atom_site_fract_z
_atom_site_U_iso_or_equiv
_atom_site_adp_type
_atom_site_calc_flag
_atom_site_occupancy
_atom_site_symmetry_multiplicity
S S1 0.94600(4) 0.03619(4) 0.15627(5) 0.0689(2) Uani d 1 1
N N2 1.16947(11) 0.16240(10) 0.07520(14) 0.0504(4) Uani d 1 1
N N3 1.08689(11) 0.10941(11) 0.06823(15) 0.0522(4) Uani d 1 1
N N4 1.08031(14) 0.15773(11) 0.25732(15) 0.0591(4) Uani d 1 1
N N1 1.56053(12) 0.35772(12) -0.02307(15) 0.0597(4) Uani d 1 1
C C8 1.21068(14) 0.15830(13) -0.01584(17) 0.0520(4) Uani d 1 1
C C14 1.33120(14) 0.27924(13) 0.06329(17) 0.0527(4) Uani d 1 1
C C9 1.29891(13) 0.21151(12) -0.01924(16) 0.0490(4) Uani d 1 1
C C7 1.04293(14) 0.10515(12) 0.16271(16) 0.0510(4) Uani d 1 1
C C12 1.47208(13) 0.30889(12) -0.02447(17) 0.0508(4) Uani d 1 1
C C13 1.41611(15) 0.32736(13) 0.06068(18) 0.0534(4) Uani d 1 1
C C15 1.58656(15) 0.38294(13) -0.13237(19) 0.0554(5) Uani d 1 1
C C11 1.43998(16) 0.24198(14) -0.10803(19) 0.0611(5) Uani d 1 1
C C10 1.35392(16) 0.19418(14) -0.10567(18) 0.0585(5) Uani d 1 1
C C6 1.04960(16) 0.15504(13) 0.37043(18) 0.0573(5) Uani d 1 1
C C21 1.62500(14) 0.38028(13) 0.09250(18) 0.0559(5) Uani d 1 1
C C20 1.68751(18) 0.39145(16) -0.1348(3) 0.0717(6) Uani d 1 1
C C5 0.97506(19) 0.20986(19) 0.3890(2) 0.0749(6) Uani d 1 1
C C16 1.5132(2) 0.40044(16) -0.2379(2) 0.0706(6) Uani d 1 1
C C22 1.66006(18) 0.46481(15) 0.1163(2) 0.0680(6) Uani d 1 1
C C3 0.9924(3) 0.1471(2) 0.5872(3) 0.0880(8) Uani d 1 1
C C1 1.0965(2) 0.09751(18) 0.4592(2) 0.0832(7) Uani d 1 1
C C19 1.7123(3) 0.4176(2) -0.2411(4) 0.0966(10) Uani d 1 1
C C23 1.7227(2) 0.4862(2) 0.2285(3) 0.0841(7) Uani d 1 1
C C17 1.5399(3) 0.4254(2) -0.3436(3) 0.0895(8) Uani d 1 1
C C18 1.6401(3) 0.4340(2) -0.3447(4) 0.1005(10) Uani d 1 1
C C26 1.6521(2) 0.31817(18) 0.1832(2) 0.0818(7) Uani d 1 1
C C2 1.0684(3) 0.0947(2) 0.5689(3) 0.1006(10) Uani d 1 1
C C4 0.9469(2) 0.2052(2) 0.5001(3) 0.0877(8) Uani d 1 1
C C24 1.7493(2) 0.4241(2) 0.3180(3) 0.0984(9) Uani d 1 1
C C25 1.7131(3) 0.3415(2) 0.2959(3) 0.1070(11) Uani d 1 1
H H8 1.1832(15) 0.1157(13) -0.0856(18) 0.052(5) Uiso d 1 1
H H13 1.4370(18) 0.3751(16) 0.116(2) 0.069(6) Uiso d 1 1
H H10 1.3326(17) 0.1481(15) -0.163(2) 0.064(6) Uiso d 1 1
H H27 1.0675(17) 0.0693(16) -0.001(2) 0.069(6) Uiso d 1 1
H H14 1.2919(17) 0.2952(15) 0.123(2) 0.067(6) Uiso d 1 1
H H28 1.131(2) 0.1912(18) 0.249(2) 0.076(7) Uiso d 1 1
H H11 1.4793(19) 0.2228(16) -0.164(2) 0.076(7) Uiso d 1 1
H H22 1.639(2) 0.509(2) 0.055(3) 0.088(8) Uiso d 1 1
H H5 0.945(2) 0.249(2) 0.327(3) 0.094(9) Uiso d 1 1
H H20 1.737(2) 0.3775(17) -0.064(2) 0.076(7) Uiso d 1 1
H H16 1.446(2) 0.3934(18) -0.237(2) 0.085(8) Uiso d 1 1
H H1 1.157(3) 0.057(2) 0.454(3) 0.116(10) Uiso d 1 1
H H26 1.631(2) 0.259(2) 0.162(3) 0.099(9) Uiso d 1 1
H H23 1.743(2) 0.545(2) 0.249(3) 0.100(9) Uiso d 1 1
H H4 0.893(3) 0.242(3) 0.507(3) 0.127(12) Uiso d 1 1
H H3 0.970(3) 0.139(2) 0.657(3) 0.110(10) Uiso d 1 1
H H17 1.486(2) 0.4377(19) -0.416(3) 0.095(9) Uiso d 1 1
H H25 1.729(2) 0.295(2) 0.356(3) 0.114(10) Uiso d 1 1
H H18 1.650(3) 0.453(2) -0.425(3) 0.123(11) Uiso d 1 1
H H24 1.793(3) 0.435(2) 0.402(3) 0.117(10) Uiso d 1 1
H H2 1.094(3) 0.047(3) 0.627(4) 0.156(15) Uiso d 1 1
H H19 1.776(3) 0.418(2) -0.242(3) 0.115(11) Uiso d 1 1

loop_
_atom_site_aniso_label
_atom_site_aniso_U_11
_atom_site_aniso_U_22
_atom_site_aniso_U_33
_atom_site_aniso_U_12
_atom_site_aniso_U_13
_atom_site_aniso_U_23
S1 0.0620(3) 0.0902(4) 0.0645(3) -0.0305(3) 0.0346(3) -0.0166(2)
N2 0.0435(8) 0.0544(9) 0.0571(9) -0.0051(6) 0.0197(7) 0.0061(6)
N3 0.0470(8) 0.0611(9) 0.0538(9) -0.0103(6) 0.0227(7) 0.0001(7)
N4 0.0621(10) 0.0633(10) 0.0595(10) -0.0172(8) 0.0291(8) -0.0071(7)
N1 0.0513(9) 0.0729(11) 0.0580(10) -0.0204(7) 0.0194(7) 0.0007(7)
C8 0.0469(10) 0.0628(11) 0.0496(10) -0.0083(8) 0.0181(8) 0.0027(8)
C14 0.0495(10) 0.0655(11) 0.0478(10) -0.0069(8) 0.0208(8) -0.0009(8)
C9 0.0435(9) 0.0603(10) 0.0457(9) -0.0073(7) 0.0158(7) 0.0046(7)
C7 0.0456(10) 0.0591(11) 0.0518(10) -0.0002(7) 0.0187(8) 0.0028(7)
C12 0.0446(9) 0.0591(10) 0.0511(10) -0.0118(7) 0.0164(8) 0.0016(7)
C13 0.0527(11) 0.0601(11) 0.0504(10) -0.0097(8) 0.0180(8) -0.0041(8)
C15 0.0517(10) 0.0556(10) 0.0659(12) -0.0092(8) 0.0274(9) 0.0009(8)
C11 0.0612(12) 0.0715(13) 0.0593(12) -0.0200(9) 0.0315(10) -0.0112(9)
C10 0.0605(12) 0.0674(12) 0.0533(11) -0.0206(9) 0.0244(9) -0.0099(9)
C6 0.0601(11) 0.0618(11) 0.0555(11) -0.0156(8) 0.0248(9) -0.0101(8)
C21 0.0446(10) 0.0610(11) 0.0626(11) -0.0097(8) 0.0141(8) 0.0007(8)
C20 0.0556(13) 0.0799(15) 0.0902(17) -0.0125(10) 0.0380(13) -0.0069(12)
C5 0.0682(14) 0.0901(17) 0.0703(15) 0.0024(12) 0.0241(12) -0.0077(12)
C16 0.0648(14) 0.0816(15) 0.0711(14) -0.0047(11) 0.0274(11) 0.0119(11)
C22 0.0681(14) 0.0619(13) 0.0732(14) -0.0122(10) 0.0160(11) -0.0012(10)
C3 0.109(2) 0.100(2) 0.0674(16) -0.0263(16) 0.0463(16) -0.0164(14)
C1 0.109(2) 0.0796(16) 0.0722(15) 0.0111(14) 0.0446(14) 0.0038(11)
C19 0.088(2) 0.100(2) 0.125(3) -0.0330(16) 0.071(2) -0.0205(18)
C23 0.0795(17) 0.0834(18) 0.0887(18) -0.0274(13) 0.0189(13) -0.0199(14)
C17 0.111(2) 0.0909(19) 0.0725(17) -0.0087(15) 0.0344(16) 0.0171(13)
C18 0.133(3) 0.097(2) 0.094(2) -0.0332(18) 0.070(2) 0.0010(16)
C26 0.0736(15) 0.0710(15) 0.0876(17) -0.0168(12) -0.0056(12) 0.0146(12)
C2 0.144(3) 0.097(2) 0.0718(17) 0.0073(19) 0.0487(18) 0.0130(14)
C4 0.0747(17) 0.111(2) 0.0872(19) -0.0094(15) 0.0392(15) -0.0299(16)
C24 0.0808(18) 0.124(3) 0.0789(18) -0.0342(17) -0.0022(14) -0.0033(16)
C25 0.097(2) 0.111(2) 0.091(2) -0.0268(17) -0.0221(16) 0.0267(17)

loop_
_atom_type_symbol
_atom_type_description
_atom_type_scat_dispersion_real
_atom_type_scat_dispersion_imag
_atom_type_scat_source
C C 0.0181 0.0091 'International Tables Vol C Tables 4.2.6.8 and 6.1.1.4'
H H 0.0000 0.0000 'International Tables Vol C Tables 4.2.6.8 and 6.1.1.4'
N N 0.0311 0.0180 'International Tables Vol C Tables 4.2.6.8 and 6.1.1.4'
S S 0.3331 0.5567 'International Tables Vol C Tables 4.2.6.8 and 6.1.1.4'

loop_
_geom_angle_atom_site_label_1
_geom_angle_atom_site_label_2
_geom_angle_atom_site_label_3
_geom_angle
C8 N2 N3 115.86(16)
C7 N3 N2 119.97(16)
C7 N3 H27 121.1(14)
N2 N3 H27 118.4(14)
C7 N4 C6 123.82(16)
C7 N4 H28 114.7(17)
C6 N4 H28 121.1(17)
C12 N1 C15 121.79(16)
C12 N1 C21 118.09(15)
C15 N1 C21 120.11(15)
N2 C8 C9 121.06(17)
N2 C8 H8 119.9(11)
C9 C8 H8 119.0(11)
C13 C14 C9 120.91(18)
C13 C14 H14 118.7(13)
C9 C14 H14 120.3(13)
C14 C9 C10 118.33(16)
C14 C9 C8 121.71(17)
C10 C9 C8 119.95(17)
N4 C7 N3 116.64(16)
N4 C7 S1 123.79(14)
N3 C7 S1 119.57(14)
C11 C12 C13 118.91(16)
C11 C12 N1 121.55(17)
C13 C12 N1 119.53(17)
C14 C13 C12 120.66(18)
C14 C13 H13 120.6(14)
C12 C13 H13 118.7(14)
C16 C15 C20 118.5(2)
C16 C15 N1 121.41(18)
C20 C15 N1 120.1(2)
C10 C11 C12 120.20(19)
C10 C11 H11 117.2(14)
C12 C11 H11 122.3(14)
C11 C10 C9 120.97(18)
C11 C10 H10 119.6(14)
C9 C10 H10 119.4(14)
C1 C6 C5 120.8(2)
C1 C6 N4 118.9(2)
C5 C6 N4 120.3(2)
C26 C21 C22 118.8(2)
C26 C21 N1 120.42(19)
C22 C21 N1 120.73(19)
C19 C20 C15 119.8(3)
C19 C20 H20 121.7(17)
C15 C20 H20 118.5(17)
C6 C5 C4 118.7(3)
C6 C5 H5 118.7(18)
C4 C5 H5 122.6(18)
C15 C16 C17 120.7(3)
C15 C16 H16 118.7(17)
C17 C16 H16 120.6(17)
C21 C22 C23 120.4(2)
C21 C22 H22 118.8(17)
C23 C22 H22 120.8(17)
C4 C3 C2 120.3(3)
C4 C3 H3 121(2)
C2 C3 H3 118(2)
C6 C1 C2 119.6(3)
C6 C1 H1 125.0(19)
C2 C1 H1 115.3(19)
C18 C19 C20 121.6(3)
C18 C19 H19 120(2)
C20 C19 H19 118(2)
C24 C23 C22 120.4(3)
C24 C23 H23 118.0(18)
C22 C23 H23 121.4(18)
C18 C17 C16 120.3(3)
C18 C17 H17 121.6(18)
C16 C17 H17 118.1(18)
C19 C18 C17 119.2(3)
C19 C18 H18 128(2)
C17 C18 H18 113(2)
C21 C26 C25 119.8(3)
C21 C26 H26 117.1(18)
C25 C26 H26 122.9(18)
C3 C2 C1 120.2(3)
C3 C2 H2 120(3)
C1 C2 H2 119(3)
C3 C4 C5 120.4(3)
C3 C4 H4 124(2)
C5 C4 H4 116(2)
C25 C24 C23 119.4(3)
C25 C24 H24 116(2)
C23 C24 H24 125(2)
C24 C25 C26 121.2(3)
C24 C25 H25 123(2)
C26 C25 H25 116(2)

loop_
_geom_bond_atom_site_label_1
_geom_bond_atom_site_label_2
_geom_bond_site_symmetry_2
_geom_bond_distance
S1 C7 . 1.6757(19)
N2 C8 . 1.286(2)
N2 N3 . 1.372(2)
N3 C7 . 1.345(2)
N3 N2 1 1.372(2)
N3 H27 . 0.98(2)
N4 C7 . 1.333(2)
N4 C6 . 1.436(2)
N4 H28 . 0.88(3)
N1 C12 . 1.413(2)
N1 C15 . 1.416(2)
N1 C21 . 1.425(3)
C8 N2 1 1.286(2)
C8 C9 . 1.458(2)
C8 H8 . 1.02(2)
C14 C13 . 1.376(3)
C14 C9 . 1.390(3)
C14 H14 . 0.98(2)
C9 C10 . 1.391(3)
C12 C11 . 1.387(3)
C12 C13 . 1.392(3)
C13 H13 . 0.96(2)
C15 C16 . 1.381(3)
C15 C20 . 1.387(3)
C11 C10 . 1.386(3)
C11 H11 . 0.97(3)
C10 H10 . 0.95(2)
C6 C1 . 1.368(4)
C6 C5 . 1.370(3)
C21 C26 . 1.378(3)
C21 C22 . 1.380(3)
C20 C19 . 1.380(4)
C20 H20 . 0.94(3)
C5 C4 . 1.399(4)
C5 H5 . 0.94(3)
C16 C17 . 1.382(3)
C16 H16 . 0.92(3)
C22 C23 . 1.381(4)
C22 H22 . 0.96(3)
C3 C4 . 1.357(5)
C3 C2 . 1.362(5)
C3 H3 . 0.92(4)
C1 C2 . 1.381(4)
C1 H1 . 1.04(4)
C19 C18 . 1.354(5)
C19 H19 . 0.87(4)
C23 C24 . 1.368(4)
C23 H23 . 0.95(3)
C17 C18 . 1.373(5)
C17 H17 . 0.98(3)
C18 H18 . 0.99(4)
C26 C25 . 1.385(4)
C26 H26 . 0.97(3)
C2 H2 . 0.99(5)
C4 H4 . 0.94(4)
C24 C25 . 1.356(5)
C24 H24 . 1.01(3)
C25 H25 . 0.97(4)

loop_
_geom_hbond_atom_site_label_D
_geom_hbond_atom_site_label_H
_geom_hbond_atom_site_label_A
_geom_hbond_site_symmetry_A
_geom_hbond_distance_DH
_geom_hbond_distance_HA
_geom_hbond_distance_DA
_geom_hbond_angle_DHA
N4 H28 N2 1 0.88(3) 2.19(3) 2.629(2) 110(2)
N3 H27 S1 3_755 0.98(2) 2.36(3) 3.318(2) 169(2)

loop_
_geom_torsion_atom_site_label_1
_geom_torsion_atom_site_label_2
_geom_torsion_atom_site_label_3
_geom_torsion_atom_site_label_4
_geom_torsion_site_symmetry_1
_geom_torsion
C8 N2 N3 C7 . 175.71(17)
N3 N2 C8 C9 . 179.95(16)
C13 C14 C9 C10 . -0.8(3)
C13 C14 C9 C8 . 178.35(18)
N2 C8 C9 C14 1 -11.5(3)
N2 C8 C9 C14 . -11.5(3)
N2 C8 C9 C10 1 167.58(19)
N2 C8 C9 C10 . 167.58(19)
C6 N4 C7 N3 . -173.22(18)
C6 N4 C7 S1 . 7.0(3)
N2 N3 C7 N4 1 3.5(3)
N2 N3 C7 N4 . 3.5(3)
N2 N3 C7 S1 1 -176.74(13)
N2 N3 C7 S1 . -176.74(13)
C15 N1 C12 C11 . 39.0(3)
C21 N1 C12 C11 . -139.9(2)
C15 N1 C12 C13 . -141.7(2)
C21 N1 C12 C13 . 39.3(3)
C9 C14 C13 C12 . -0.4(3)
C11 C12 C13 C14 . 1.0(3)
N1 C12 C13 C14 . -178.29(18)
C12 N1 C15 C16 . 31.7(3)
C21 N1 C15 C16 . -149.4(2)
C12 N1 C15 C20 . -149.0(2)
C21 N1 C15 C20 . 30.0(3)
C13 C12 C11 C10 . -0.4(3)
N1 C12 C11 C10 . 178.82(19)
C12 C11 C10 C9 . -0.7(3)
C14 C9 C10 C11 . 1.3(3)
C8 C9 C10 C11 . -177.8(2)
C7 N4 C6 C1 . 85.9(3)
C7 N4 C6 C5 . -94.6(3)
C12 N1 C21 C26 . 46.8(3)
C15 N1 C21 C26 . -132.2(2)
C12 N1 C21 C22 . -132.1(2)
C15 N1 C21 C22 . 48.9(3)
C16 C15 C20 C19 . 0.5(4)
N1 C15 C20 C19 . -178.8(2)
C1 C6 C5 C4 . -0.7(4)
N4 C6 C5 C4 . 179.8(2)
C20 C15 C16 C17 . 0.3(4)
N1 C15 C16 C17 . 179.7(2)
C26 C21 C22 C23 . 1.1(4)
N1 C21 C22 C23 . -179.9(2)
C5 C6 C1 C2 . -0.1(4)
N4 C6 C1 C2 . 179.4(3)
C15 C20 C19 C18 . -1.1(4)
C21 C22 C23 C24 . -1.0(4)
C15 C16 C17 C18 . -0.7(4)
C20 C19 C18 C17 . 0.8(5)
C16 C17 C18 C19 . 0.1(5)
C22 C21 C26 C25 . 0.3(4)
N1 C21 C26 C25 . -178.6(3)
C4 C3 C2 C1 . -3.0(5)
C6 C1 C2 C3 . 1.9(5)
C2 C3 C4 C5 . 2.2(5)
C6 C5 C4 C3 . -0.3(4)
C22 C23 C24 C25 . -0.5(5)
C23 C24 C25 C26 . 2.0(6)
C21 C26 C25 C24 . -2.0(6)
